data_1506997
loop_
_publ_author_name
'Wu, Yun-Yun'
'Zhang, Xingang'
'Meng, Wei-Dong'
'Qing, Feng-Ling'

_publ_section_title
;
 Synthesis of new 2',3'-dideoxy-6',6'-difluoro-3'-thionucleoside from
 gem-difluorohomoallyl alcohol.
;
_journal_issue 22
_journal_name_full 'Organic letters'
_journal_page_first 3941
_journal_page_last 3944
_journal_paper_doi 10.1021/ol048423j
_journal_volume 6
_journal_year 2004
_chemical_formula_sum 'C17 H21 F2 N O4 S'
_chemical_formula_weight 373.41
_chemical_name_systematic
; 
 ? 
;
_space_group_IT_number 4
_symmetry_cell_setting monoclinic
_symmetry_space_group_name_Hall 'P 2yb'
_symmetry_space_group_name_H-M 'P 1 21 1'
_atom_sites_solution_hydrogens geom
_atom_sites_solution_primary direct
_atom_sites_solution_secondary difmap
_audit_creation_method SHELXL-97
_cell_angle_alpha 90.00
_cell_angle_beta 99.430(3)
_cell_angle_gamma 90.00
_cell_formula_units_Z 2
_cell_length_a 5.3210(8)
_cell_length_b 18.986(3)
_cell_length_c 9.2062(14)
_cell_measurement_reflns_used 1681
_cell_measurement_temperature 293(2)
_cell_measurement_theta_max 45.436
_cell_measurement_theta_min 4.922
_cell_volume 917.5(2)
_computing_cell_refinement 'Bruker SMART'
_computing_data_collection 'Bruker SMART'
_computing_data_reduction 'Bruker SHELXTL'
_computing_molecular_graphics 'Bruker SHELXTL'
_computing_publication_material 'Bruker SHELXTL'
_computing_structure_refinement 'SHELXL-97 (Sheldrick, 1997)'
_computing_structure_solution 'SHELXS-97 (Sheldrick, 1990)'
_diffrn_ambient_temperature 293(2)
_diffrn_measured_fraction_theta_full 0.933
_diffrn_measured_fraction_theta_max 0.933
_diffrn_measurement_device_type 'CCD area detector'
_diffrn_measurement_method 'phi and omega scans'
_diffrn_radiation_monochromator graphite
_diffrn_radiation_source 'fine-focus sealed tube'
_diffrn_radiation_type MoK\a
_diffrn_radiation_wavelength 0.71073
_diffrn_reflns_av_R_equivalents 0.0635
_diffrn_reflns_av_sigmaI/netI 0.0755
_diffrn_reflns_limit_h_max 6
_diffrn_reflns_limit_h_min -6
_diffrn_reflns_limit_k_max 24
_diffrn_reflns_limit_k_min -25
_diffrn_reflns_limit_l_max 12
_diffrn_reflns_limit_l_min -8
_diffrn_reflns_number 5622
_diffrn_reflns_theta_full 28.36
_diffrn_reflns_theta_max 28.36
_diffrn_reflns_theta_min 2.15
_exptl_absorpt_coefficient_mu 0.217
_exptl_absorpt_correction_T_max 1.00000
_exptl_absorpt_correction_T_min 0.53299
_exptl_absorpt_correction_type empirical
_exptl_crystal_colour colorless
_exptl_crystal_density_diffrn 1.352
_exptl_crystal_density_method 'not measured'
_exptl_crystal_F_000 392
_exptl_crystal_size_max 0.416
_exptl_crystal_size_mid 0.227
_exptl_crystal_size_min 0.096
_refine_diff_density_max 0.383
_refine_diff_density_min -0.212
_refine_diff_density_rms 0.041
_refine_ls_abs_structure_details 'Flack H D (1983), Acta Cryst. A39, 876-881'
_refine_ls_abs_structure_Flack -0.01(9)
_refine_ls_extinction_method none
_refine_ls_goodness_of_fit_ref 0.958
_refine_ls_hydrogen_treatment mixed
_refine_ls_matrix_type full
_refine_ls_number_parameters 299
_refine_ls_number_reflns 4008
_refine_ls_number_restraints 1
_refine_ls_restrained_S_all 0.958
_refine_ls_R_factor_all 0.0715
_refine_ls_R_factor_gt 0.0528
_refine_ls_shift/su_max 0.007
_refine_ls_shift/su_mean 0.001
_refine_ls_structure_factor_coef Fsqd
_refine_ls_weighting_details 'calc w=1/[\s^2^(Fo^2^)+(0.0360P)^2^+0.0000P] where P=(Fo^2^+2Fc^2^)/3'
_refine_ls_weighting_scheme calc
_refine_ls_wR_factor_gt 0.0948
_refine_ls_wR_factor_ref 0.1020
_reflns_number_gt 2995
_reflns_number_total 4008
_reflns_threshold_expression >2sigma(I)
_cod_data_source_file ol048423jsi20040809_094723.cif
_cod_data_source_block cd24134
_cod_depositor_comments
;
The following automatic conversions were performed:

'_symmetry_cell_setting' value 'Monoclinic' changed to 'monoclinic'
according to /home/saulius/struct/CIF-dictionaries/cif_core.dic
dictionary named 'cif_core.dic' version 2.4.1 from 2010-06-29.

Automatic conversion script
Id: cif_fix_values 1715 2011-07-08 13:25:40Z adriana 
;
_cod_original_sg_symbol_H-M P2(1)
_cod_database_code 1506997

loop_
_symmetry_equiv_pos_as_xyz
'x, y, z'
'-x, y+1/2, -z'

loop_
_atom_site_label
_atom_site_type_symbol
_atom_site_fract_x
_atom_site_fract_y
_atom_site_fract_z
_atom_site_U_iso_or_equiv
_atom_site_adp_type
_atom_site_occupancy
_atom_site_symmetry_multiplicity
_atom_site_calc_flag
_atom_site_refinement_flags
S1 S 0.38690(19) -0.05170(4) 0.80245(9) 0.0634(3) Uani 1 1 d .
O1 O 0.6529(4) -0.03244(11) 0.5342(2) 0.0588(6) Uani 1 1 d .
O2 O 0.9924(5) 0.00559(13) 0.4454(2) 0.0737(8) Uani 1 1 d .
O3 O 0.7563(4) 0.17371(12) 1.2694(2) 0.0571(6) Uani 1 1 d .
O4 O 1.0120(4) 0.11514(13) 1.1375(2) 0.0642(6) Uani 1 1 d .
N1 N 0.5863(5) 0.09845(16) 1.1011(3) 0.0588(8) Uani 1 1 d .
C1 C 0.4070(7) -0.01159(19) 0.9838(4) 0.0564(8) Uani 1 1 d .
C2 C 0.5792(6) 0.05053(16) 0.9795(3) 0.0471(7) Uani 1 1 d .
C3 C 0.4920(6) 0.08444(15) 0.8320(3) 0.0488(7) Uani 1 1 d .
C4 C 0.4623(6) 0.02918(16) 0.7121(3) 0.0466(7) Uani 1 1 d .
C5 C 0.6994(8) 0.0226(2) 0.6435(4) 0.0659(10) Uani 1 1 d .
C6 C 0.8197(6) -0.03451(16) 0.4404(3) 0.0473(7) Uani 1 1 d .
C7 C 0.7642(6) -0.09159(15) 0.3305(3) 0.0432(7) Uani 1 1 d .
C8 C 0.9159(7) -0.0966(2) 0.2233(4) 0.0603(9) Uani 1 1 d .
C9 C 0.8767(9) -0.1478(3) 0.1201(5) 0.0830(13) Uani 1 1 d .
C10 C 0.6843(10) -0.1964(2) 0.1229(5) 0.0811(13) Uani 1 1 d .
C11 C 0.5329(9) -0.19212(18) 0.2278(4) 0.0714(11) Uani 1 1 d .
C12 C 0.5721(7) -0.13945(16) 0.3313(4) 0.0539(8) Uani 1 1 d .
C13 C 0.8061(6) 0.12791(18) 1.1666(3) 0.0498(7) Uani 1 1 d .
C14 C 0.9575(6) 0.21841(17) 1.3488(3) 0.0507(8) Uani 1 1 d .
C15 C 1.1565(9) 0.1746(2) 1.4402(5) 0.0663(10) Uani 1 1 d .
C16 C 0.8119(8) 0.2618(2) 1.4466(5) 0.0858(13) Uani 1 1 d .
H15 H 0.6812 0.2884 1.3862 0.129 Uiso 1 1 calc R
H17 H 0.9270 0.2934 1.5057 0.129 Uiso 1 1 calc R
H16 H 0.7355 0.2309 1.5095 0.129 Uiso 1 1 calc R
C17 C 1.0656(13) 0.2661(3) 1.2430(7) 0.0866(13) Uani 1 1 d .
F1 F 0.2606(4) 0.11536(10) 0.8335(2) 0.0687(5) Uani 1 1 d .
F2 F 0.6483(4) 0.13715(9) 0.8048(2) 0.0737(6) Uani 1 1 d .
H1 H 0.231(7) 0.0055(16) 1.002(3) 0.059(9) Uiso 1 1 d .
H2 H 0.476(6) -0.0484(19) 1.046(3) 0.057(9) Uiso 1 1 d .
H3 H 0.754(5) 0.0362(15) 0.977(3) 0.035(7) Uiso 1 1 d .
H4 H 0.312(5) 0.0416(15) 0.640(3) 0.040(7) Uiso 1 1 d .
H5 H 0.860(9) 0.010(2) 0.723(5) 0.104(15) Uiso 1 1 d .
H6 H 0.737(9) 0.069(2) 0.610(5) 0.111(16) Uiso 1 1 d .
H7 H 1.041(6) -0.0621(18) 0.229(3) 0.050(9) Uiso 1 1 d .
H8 H 0.980(6) -0.1524(18) 0.057(4) 0.065(10) Uiso 1 1 d .
H9 H 0.647(6) -0.2326(18) 0.048(4) 0.063(9) Uiso 1 1 d .
H10 H 0.402(6) -0.2267(18) 0.235(4) 0.063(10) Uiso 1 1 d .
H11 H 0.469(6) -0.1357(16) 0.402(3) 0.055(9) Uiso 1 1 d .
H12 H 1.080(8) 0.140(3) 1.493(5) 0.105(15) Uiso 1 1 d .
H13 H 1.265(9) 0.197(2) 1.509(5) 0.089(14) Uiso 1 1 d .
H14 H 1.227(8) 0.146(2) 1.392(4) 0.087(15) Uiso 1 1 d .
H18 H 1.173(9) 0.302(2) 1.297(5) 0.100(16) Uiso 1 1 d .
H19 H 1.175(9) 0.238(2) 1.192(4) 0.091(15) Uiso 1 1 d .
H20 H 0.931(8) 0.284(2) 1.183(5) 0.083(15) Uiso 1 1 d .
H21 H 0.452(5) 0.1103(14) 1.124(3) 0.030(7) Uiso 1 1 d .

loop_
_atom_site_aniso_label
_atom_site_aniso_U_11
_atom_site_aniso_U_22
_atom_site_aniso_U_33
_atom_site_aniso_U_23
_atom_site_aniso_U_13
_atom_site_aniso_U_12
S1 0.0881(7) 0.0466(4) 0.0565(5) -0.0105(4) 0.0152(4) -0.0095(5)
O1 0.0601(14) 0.0666(16) 0.0546(12) -0.0222(11) 0.0243(11) -0.0143(11)
O2 0.0731(16) 0.0922(19) 0.0599(15) -0.0226(13) 0.0237(13) -0.0349(15)
O3 0.0448(11) 0.0756(14) 0.0513(12) -0.0261(11) 0.0093(10) -0.0027(11)
O4 0.0456(12) 0.0947(17) 0.0543(13) -0.0247(12) 0.0144(10) 0.0031(12)
N1 0.0409(16) 0.085(2) 0.0508(17) -0.0262(15) 0.0096(13) 0.0089(14)
C1 0.061(2) 0.061(2) 0.048(2) 0.0009(17) 0.0130(17) 0.0059(18)
C2 0.0395(17) 0.0603(19) 0.0407(16) -0.0156(14) 0.0044(13) 0.0079(15)
C3 0.0533(19) 0.0450(17) 0.0486(18) -0.0096(13) 0.0097(14) -0.0009(14)
C4 0.0457(17) 0.0518(18) 0.0421(17) -0.0062(14) 0.0068(14) -0.0014(14)
C5 0.067(3) 0.071(2) 0.063(2) -0.0291(19) 0.022(2) -0.0155(19)
C6 0.0502(18) 0.056(2) 0.0366(15) 0.0011(12) 0.0090(13) -0.0006(15)
C7 0.0456(16) 0.0465(16) 0.0372(15) 0.0027(12) 0.0056(13) 0.0078(13)
C8 0.058(2) 0.075(2) 0.051(2) -0.0039(17) 0.0189(17) 0.0035(19)
C9 0.092(3) 0.097(3) 0.068(3) -0.024(2) 0.036(2) 0.007(3)
C10 0.109(3) 0.065(2) 0.072(3) -0.031(2) 0.021(2) 0.010(2)
C11 0.098(3) 0.046(2) 0.074(3) -0.0082(17) 0.027(2) -0.009(2)
C12 0.070(2) 0.0484(18) 0.0478(19) 0.0040(14) 0.0225(17) -0.0006(16)
C13 0.0425(17) 0.068(2) 0.0390(16) -0.0083(14) 0.0076(13) 0.0016(15)
C14 0.0463(17) 0.0585(19) 0.0485(18) -0.0112(15) 0.0119(14) -0.0061(15)
C15 0.067(3) 0.066(2) 0.061(2) -0.008(2) -0.005(2) -0.013(2)
C16 0.065(2) 0.101(3) 0.091(3) -0.057(2) 0.013(2) -0.010(2)
C17 0.100(4) 0.076(3) 0.087(4) 0.020(3) 0.025(3) -0.006(3)
F1 0.0678(12) 0.0696(13) 0.0671(12) -0.0074(10) 0.0057(9) 0.0283(11)
F2 0.1004(15) 0.0496(11) 0.0750(13) -0.0133(9) 0.0260(11) -0.0173(10)

loop_
_atom_type_symbol
_atom_type_description
_atom_type_scat_dispersion_real
_atom_type_scat_dispersion_imag
_atom_type_scat_source
C C 0.0033 0.0016 'International Tables Vol C Tables 4.2.6.8 and 6.1.1.4'
H H 0.0000 0.0000 'International Tables Vol C Tables 4.2.6.8 and 6.1.1.4'
N N 0.0061 0.0033 'International Tables Vol C Tables 4.2.6.8 and 6.1.1.4'
O O 0.0106 0.0060 'International Tables Vol C Tables 4.2.6.8 and 6.1.1.4'
F F 0.0171 0.0103 'International Tables Vol C Tables 4.2.6.8 and 6.1.1.4'
S S 0.1246 0.1234 'International Tables Vol C Tables 4.2.6.8 and 6.1.1.4'

loop_
_geom_angle_atom_site_label_1
_geom_angle_atom_site_label_2
_geom_angle_atom_site_label_3
_geom_angle
C4 S1 C1 94.69(15)
C6 O1 C5 114.5(2)
C13 O3 C14 121.0(2)
C13 N1 C2 121.4(3)
C13 N1 H21 120.5(19)
C2 N1 H21 117.8(19)
C2 C1 S1 104.4(2)
C2 C1 H1 109.4(17)
S1 C1 H1 111.3(17)
C2 C1 H2 115(2)
S1 C1 H2 101.9(19)
H1 C1 H2 114(2)
N1 C2 C1 114.5(2)
N1 C2 C3 113.3(3)
C1 C2 C3 105.1(3)
N1 C2 H3 106.9(15)
C1 C2 H3 111.8(16)
C3 C2 H3 104.9(14)
F2 C3 F1 105.5(2)
F2 C3 C2 112.1(2)
F1 C3 C2 108.7(2)
F2 C3 C4 111.9(2)
F1 C3 C4 108.6(3)
C2 C3 C4 110.0(3)
C5 C4 C3 111.7(3)
C5 C4 S1 112.6(3)
C3 C4 S1 104.8(2)
C5 C4 H4 112.3(15)
C3 C4 H4 107.7(16)
S1 C4 H4 107.3(16)
O1 C5 C4 107.0(3)
O1 C5 H5 111(2)
C4 C5 H5 111(2)
O1 C5 H6 117(3)
C4 C5 H6 107(3)
H5 C5 H6 104(4)
O2 C6 O1 123.2(3)
O2 C6 C7 124.2(3)
O1 C6 C7 112.6(3)
C12 C7 C8 119.0(3)
C12 C7 C6 123.2(3)
C8 C7 C6 117.8(3)
C9 C8 C7 120.8(4)
C9 C8 H7 125.2(18)
C7 C8 H7 114.0(18)
C8 C9 C10 119.8(4)
C8 C9 H8 120(2)
C10 C9 H8 120(2)
C11 C10 C9 120.1(4)
C11 C10 H9 118(2)
C9 C10 H9 122(2)
C10 C11 C12 119.7(4)
C10 C11 H10 122(2)
C12 C11 H10 118(2)
C7 C12 C11 120.5(3)
C7 C12 H11 119.0(19)
C11 C12 H11 120.5(19)
O4 C13 O3 125.7(3)
O4 C13 N1 125.2(3)
O3 C13 N1 109.1(2)
O3 C14 C15 110.5(3)
O3 C14 C17 110.5(3)
C15 C14 C17 112.8(4)
O3 C14 C16 102.0(2)
C15 C14 C16 110.6(3)
C17 C14 C16 110.0(4)
C14 C15 H12 111(3)
C14 C15 H13 117(3)
H12 C15 H13 104(3)
C14 C15 H14 114(3)
H12 C15 H14 95(4)
H13 C15 H14 113(4)
C14 C16 H15 109.5
C14 C16 H17 109.5
H15 C16 H17 109.5
C14 C16 H16 109.5
H15 C16 H16 109.5
H17 C16 H16 109.5
C14 C17 H18 110(3)
C14 C17 H19 108(3)
H18 C17 H19 106(4)
C14 C17 H20 106(3)
H18 C17 H20 113(4)
H19 C17 H20 113(4)

loop_
_geom_bond_atom_site_label_1
_geom_bond_atom_site_label_2
_geom_bond_distance
S1 C4 1.822(3)
S1 C1 1.822(3)
O1 C6 1.336(3)
O1 C5 1.444(4)
O2 C6 1.188(3)
O3 C13 1.343(3)
O3 C14 1.465(4)
O4 C13 1.195(3)
N1 C13 1.347(4)
N1 C2 1.438(4)
N1 H21 0.81(3)
C1 C2 1.498(5)
C1 H1 1.03(3)
C1 H2 0.94(3)
C2 C3 1.506(4)
C2 H3 0.97(3)
C3 F2 1.351(3)
C3 F1 1.366(3)
C3 C4 1.512(4)
C4 C5 1.506(5)
C4 H4 0.98(3)
C5 H5 1.06(5)
C5 H6 0.97(4)
C6 C7 1.479(4)
C7 C12 1.369(4)
C7 C8 1.377(4)
C8 C9 1.352(6)
C8 H7 0.93(3)
C9 C10 1.381(6)
C9 H8 0.87(3)
C10 C11 1.358(6)
C10 H9 0.97(3)
C11 C12 1.374(5)
C11 H10 0.97(3)
C12 H11 0.92(3)
C14 C15 1.493(5)
C14 C17 1.511(5)
C14 C16 1.522(4)
C15 H12 0.95(5)
C15 H13 0.89(5)
C15 H14 0.83(4)
C16 H15 0.9600
C16 H17 0.9600
C16 H16 0.9600
C17 H18 0.97(5)
C17 H19 0.96(4)
C17 H20 0.90(4)

loop_
_geom_torsion_atom_site_label_1
_geom_torsion_atom_site_label_2
_geom_torsion_atom_site_label_3
_geom_torsion_atom_site_label_4
_geom_torsion
C4 S1 C1 C2 -24.6(2)
C13 N1 C2 C1 139.3(3)
C13 N1 C2 C3 -100.1(3)
S1 C1 C2 N1 168.8(2)
S1 C1 C2 C3 43.7(3)
N1 C2 C3 F2 61.1(3)
C1 C2 C3 F2 -173.1(2)
N1 C2 C3 F1 -55.1(3)
C1 C2 C3 F1 70.7(3)
N1 C2 C3 C4 -173.8(3)
C1 C2 C3 C4 -48.0(3)
F2 C3 C4 C5 31.2(4)
F1 C3 C4 C5 147.2(3)
C2 C3 C4 C5 -94.0(3)
F2 C3 C4 S1 153.4(2)
F1 C3 C4 S1 -90.6(3)
C2 C3 C4 S1 28.2(3)
C1 S1 C4 C5 120.0(3)
C1 S1 C4 C3 -1.6(2)
C6 O1 C5 C4 165.7(3)
C3 C4 C5 O1 178.5(3)
S1 C4 C5 O1 60.8(4)
C5 O1 C6 O2 -0.2(5)
C5 O1 C6 C7 -179.9(3)
O2 C6 C7 C12 176.5(3)
O1 C6 C7 C12 -3.8(4)
O2 C6 C7 C8 -2.9(5)
O1 C6 C7 C8 176.7(3)
C12 C7 C8 C9 0.0(5)
C6 C7 C8 C9 179.5(3)
C7 C8 C9 C10 -0.8(7)
C8 C9 C10 C11 0.8(7)
C9 C10 C11 C12 -0.1(7)
C8 C7 C12 C11 0.7(5)
C6 C7 C12 C11 -178.8(3)
C10 C11 C12 C7 -0.6(6)
C14 O3 C13 O4 5.7(5)
C14 O3 C13 N1 -174.3(3)
C2 N1 C13 O4 -4.1(5)
C2 N1 C13 O3 175.9(3)
C13 O3 C14 C15 -64.3(4)
C13 O3 C14 C17 61.3(4)
C13 O3 C14 C16 178.1(3)

loop_
_cod_related_entry_id
_cod_related_entry_database
_cod_related_entry_code
1 ChemSpider 21200182
